data_7203860
loop_
_publ_author_name
'Zhao, Yongnan'
'Zhu, Guangshan'
'Jiao, Xiuling'
'Liu, Wang'
'Pang, Wenqin'

_publ_section_title
;
 Template synthesis and characterization of a new 2-D layered titanium
 phosphate
;
_journal_issue 2
_journal_name_full 'Journal of Materials Chemistry'
_journal_page_first 463
_journal_paper_doi 10.1039/a904837e
_journal_volume 10
_journal_year 2000
_chemical_formula_sum 'C4 H18 N4 O10 P2 Ti2'
_chemical_formula_weight 439.66
_chemical_name_common '[H3NC2H4NH2]TiOPO4'
_chemical_name_systematic
; 
  ? 
;
_space_group_IT_number 14
_symmetry_cell_setting monoclinic
_symmetry_space_group_name_Hall '-P 2ybc'
_symmetry_space_group_name_H-M 'P 1 21/c 1'
_atom_sites_solution_hydrogens geom
_atom_sites_solution_primary direct
_atom_sites_solution_secondary difmap
_audit_creation_method SHELXL-97
_cell_angle_alpha 90.00
_cell_angle_beta 100.702(5)
_cell_angle_gamma 90.00
_cell_formula_units_Z 2
_cell_length_a 9.2457(19)
_cell_length_b 7.3465(16)
_cell_length_c 9.929(2)
_cell_measurement_reflns_used 51
_cell_measurement_temperature 293(2)
_cell_measurement_theta_max 23.25
_cell_measurement_theta_min 3.47
_cell_volume 662.7(2)
_computing_cell_refinement 'Smart program '
_computing_data_collection 'Smart program  '
_computing_data_reduction 'Saint program '
_computing_molecular_graphics XP
_computing_structure_refinement 'SHELXL-97 (Sheldrick, 1997)'
_computing_structure_solution 'SHELXS-97 (Sheldrick, 1990)'
_diffrn_ambient_temperature 293(2)
_diffrn_measured_fraction_theta_full 0.847
_diffrn_measured_fraction_theta_max 0.847
_diffrn_measurement_device_type 'Bruker CCD smart 1k  '
_diffrn_measurement_method 'omega scan '
_diffrn_radiation_monochromator graphite
_diffrn_radiation_source 'fine-focus sealed tube'
_diffrn_radiation_type MoK\a
_diffrn_radiation_wavelength 0.71073
_diffrn_reflns_av_R_equivalents 0.0430
_diffrn_reflns_av_sigmaI/netI 0.0569
_diffrn_reflns_limit_h_max 6
_diffrn_reflns_limit_h_min -9
_diffrn_reflns_limit_k_max 8
_diffrn_reflns_limit_k_min -8
_diffrn_reflns_limit_l_max 11
_diffrn_reflns_limit_l_min -3
_diffrn_reflns_number 1310
_diffrn_reflns_theta_full 23.25
_diffrn_reflns_theta_max 23.25
_diffrn_reflns_theta_min 3.47
_exptl_absorpt_coefficient_mu 1.485
_exptl_absorpt_correction_T_max 0.530120
_exptl_absorpt_correction_T_min 0.419066
_exptl_absorpt_correction_type 'empirical omega scan'
_exptl_crystal_colour pale
_exptl_crystal_density_diffrn 2.004
_exptl_crystal_density_method 'not measured'
_exptl_crystal_description plate
_exptl_crystal_F_000 408
_exptl_crystal_size_max 0.13
_exptl_crystal_size_mid 0.08
_exptl_crystal_size_min 0.02
_refine_diff_density_max 0.371
_refine_diff_density_min -0.362
_refine_diff_density_rms 0.082
_refine_ls_extinction_method none
_refine_ls_goodness_of_fit_ref 0.710
_refine_ls_hydrogen_treatment mixed
_refine_ls_matrix_type full
_refine_ls_number_parameters 100
_refine_ls_number_reflns 803
_refine_ls_number_restraints 0
_refine_ls_restrained_S_all 0.710
_refine_ls_R_factor_all 0.0480
_refine_ls_R_factor_gt 0.0331
_refine_ls_shift/su_max 0.000
_refine_ls_shift/su_mean 0.000
_refine_ls_structure_factor_coef Fsqd
_refine_ls_weighting_details 'calc w=1/[\s^2^(Fo^2^)+(0.0827P)^2^+1.6617P] where P=(Fo^2^+2Fc^2^)/3'
_refine_ls_weighting_scheme calc
_refine_ls_wR_factor_gt 0.0892
_refine_ls_wR_factor_ref 0.0985
_reflns_number_gt 617
_reflns_number_total 803
_reflns_threshold_expression >2sigma(I)
_cod_data_source_file a904837e.txt
_cod_data_source_block TP-J1
_cod_original_sg_symbol_H-M P2(1)/c
_cod_database_code 7203860

loop_
_symmetry_equiv_pos_as_xyz
'x, y, z'
'-x, y+1/2, -z+1/2'
'-x, -y, -z'
'x, -y-1/2, z-1/2'

loop_
_atom_site_label
_atom_site_type_symbol
_atom_site_fract_x
_atom_site_fract_y
_atom_site_fract_z
_atom_site_U_iso_or_equiv
_atom_site_adp_type
_atom_site_occupancy
_atom_site_symmetry_multiplicity
_atom_site_calc_flag
_atom_site_refinement_flags
_atom_site_disorder_assembly
_atom_site_disorder_group
Ti1 Ti 0.49330(10) 0.14599(11) 0.23206(10) 0.0137(4) Uani 1 1 d . . .
P1 P 0.29181(16) 0.13199(15) -0.08724(14) 0.0120(4) Uani 1 1 d . . .
O5 O 0.3351(4) 0.1450(4) 0.0698(3) 0.0191(9) Uani 1 1 d . . .
O4 O 0.4483(4) -0.1353(4) 0.2757(3) 0.0158(9) Uani 1 1 d . . .
O3 O 0.1245(4) 0.1293(4) -0.1248(4) 0.0176(9) Uani 1 1 d . . .
O2 O 0.6448(4) 0.0421(4) 0.1365(4) 0.0179(10) Uani 1 1 d . . .
O1 O 0.3487(4) 0.1977(4) 0.3498(4) 0.0166(9) Uani 1 1 d . . .
N1 N 0.6498(5) 0.1025(5) 0.4262(5) 0.0202(12) Uani 1 1 d . . .
H1A H 0.6061 0.1412 0.4947 0.080 Uiso 1 1 calc . . .
H1B H 0.6632 -0.0183 0.4370 0.080 Uiso 1 1 calc . . .
N2 N 1.0073(5) 0.2903(5) 0.6240(5) 0.0196(11) Uani 1 1 d . . .
H2A H 1.0555 0.2676 0.7086 0.080 Uiso 1 1 calc . . .
H2B H 0.9713 0.4029 0.6200 0.080 Uiso 1 1 calc . . .
H2C H 1.0687 0.2794 0.5652 0.080 Uiso 1 1 calc . . .
C2 C 0.8831(6) 0.1566(6) 0.5871(6) 0.0192(13) Uani 1 1 d . . .
H2D H 0.8179 0.1669 0.6529 0.080 Uiso 1 1 calc . . .
H2E H 0.9228 0.0341 0.5931 0.080 Uiso 1 1 calc . . .
C1 C 0.7961(6) 0.1875(7) 0.4452(5) 0.0207(14) Uani 1 1 d . . .
H1C H 0.7849 0.3173 0.4287 0.080 Uiso 1 1 calc . . .
H1D H 0.8500 0.1377 0.3787 0.080 Uiso 1 1 calc . . .

loop_
_atom_site_aniso_label
_atom_site_aniso_U_11
_atom_site_aniso_U_22
_atom_site_aniso_U_33
_atom_site_aniso_U_23
_atom_site_aniso_U_13
_atom_site_aniso_U_12
Ti1 0.0164(7) 0.0121(5) 0.0128(6) -0.0003(4) 0.0035(6) 0.0014(4)
P1 0.0147(10) 0.0108(6) 0.0105(8) -0.0003(5) 0.0024(7) 0.0000(5)
O5 0.021(2) 0.0216(19) 0.013(2) 0.0030(15) -0.003(2) 0.0016(15)
O4 0.017(2) 0.0140(17) 0.016(2) 0.0020(14) 0.003(2) -0.0024(14)
O3 0.009(2) 0.0215(19) 0.020(2) 0.0016(15) -0.0022(19) -0.0008(14)
O2 0.020(2) 0.0139(18) 0.022(2) 0.0002(14) 0.008(2) -0.0010(15)
O1 0.018(2) 0.0141(17) 0.020(2) 0.0004(14) 0.0086(19) -0.0008(15)
N1 0.016(3) 0.024(2) 0.019(3) 0.0007(19) -0.003(3) -0.0053(19)
N2 0.013(3) 0.021(2) 0.023(3) -0.0025(18) 0.000(2) 0.0002(19)
C2 0.015(4) 0.020(3) 0.021(3) 0.001(2) -0.001(3) 0.001(2)
C1 0.017(4) 0.028(3) 0.014(3) 0.003(2) -0.006(3) 0.000(2)

loop_
_atom_type_symbol
_atom_type_description
_atom_type_scat_dispersion_real
_atom_type_scat_dispersion_imag
_atom_type_scat_source
C C 0.0033 0.0016 'International Tables Vol C Tables 4.2.6.8 and 6.1.1.4'
H H 0.0000 0.0000 'International Tables Vol C Tables 4.2.6.8 and 6.1.1.4'
N N 0.0061 0.0033 'International Tables Vol C Tables 4.2.6.8 and 6.1.1.4'
O O 0.0106 0.0060 'International Tables Vol C Tables 4.2.6.8 and 6.1.1.4'
P P 0.1023 0.0942 'International Tables Vol C Tables 4.2.6.8 and 6.1.1.4'
Ti Ti 0.2776 0.4457 'International Tables Vol C Tables 4.2.6.8 and 6.1.1.4'

loop_
_geom_angle_atom_site_label_1
_geom_angle_atom_site_label_2
_geom_angle_atom_site_label_3
_geom_angle
_geom_angle_site_symmetry_1
_geom_angle_site_symmetry_3
_geom_angle_publ_flag
O4 Ti1 O5 99.22(16) 2_655 . ?
O4 Ti1 O1 95.78(14) 2_655 . ?
O5 Ti1 O1 90.21(15) . . ?
O4 Ti1 O2 94.79(14) 2_655 . ?
O5 Ti1 O2 95.17(15) . . ?
O1 Ti1 O2 167.22(13) . . ?
O4 Ti1 O4 169.66(7) 2_655 . ?
O5 Ti1 O4 91.11(14) . . ?
O1 Ti1 O4 83.61(13) . . ?
O2 Ti1 O4 84.70(13) . . ?
O4 Ti1 N1 90.82(16) 2_655 . ?
O5 Ti1 N1 169.36(14) . . ?
O1 Ti1 N1 85.24(16) . . ?
O2 Ti1 N1 87.44(16) . . ?
O4 Ti1 N1 78.84(14) . . ?
O3 P1 O2 110.1(2) . 3_655 ?
O3 P1 O1 108.68(19) . 4_565 ?
O2 P1 O1 111.83(18) 3_655 4_565 ?
O3 P1 O5 108.1(2) . . ?
O2 P1 O5 109.49(19) 3_655 . ?
O1 P1 O5 108.52(19) 4_565 . ?
P1 O5 Ti1 147.7(2) . . ?
Ti1 O4 Ti1 144.80(19) 2_645 . ?
P1 O2 Ti1 145.4(2) 3_655 . ?
P1 O1 Ti1 136.14(19) 4_566 . ?
C1 N1 Ti1 119.3(3) . . ?
N2 C2 C1 112.4(4) . . ?
N1 C1 C2 112.1(4) . . ?

loop_
_geom_bond_atom_site_label_1
_geom_bond_atom_site_label_2
_geom_bond_distance
_geom_bond_site_symmetry_2
_geom_bond_publ_flag
Ti1 O4 1.701(3) 2_655 ?
Ti1 O5 1.965(4) . ?
Ti1 O1 1.970(3) . ?
Ti1 O2 1.984(3) . ?
Ti1 O4 2.168(3) . ?
Ti1 N1 2.208(5) . ?
P1 O3 1.522(4) . ?
P1 O2 1.525(3) 3_655 ?
P1 O1 1.534(3) 4_565 ?
P1 O5 1.539(4) . ?
O4 Ti1 1.701(3) 2_645 ?
O2 P1 1.525(3) 3_655 ?
O1 P1 1.534(3) 4_566 ?
N1 C1 1.469(7) . ?
N2 C2 1.504(7) . ?
C2 C1 1.504(8) . ?
